data_4062176
loop_
_publ_author_name
'Shim, Chang Bo'
'Kim, Young Heui'
'Lee, Bun Yeoul'
'Dong, Yongkwan'
'Yun, Hoseop'

_publ_section_title
;
 [2-(Alkylideneamino)benzoato]nickel(II) Complexes: Active Catalysts
 for Ethylene Polymerization
;
_journal_issue 21
_journal_name_full Organometallics
_journal_page_first 4272
_journal_page_last 4280
_journal_paper_doi 10.1021/om0303303
_journal_volume 22
_journal_year 2003
_chemical_formula_sum 'C37 H23 B F15 N Ni O2'
_chemical_formula_weight 868.08
_space_group_IT_number 14
_symmetry_cell_setting monoclinic
_symmetry_space_group_name_Hall '-P 2yab'
_symmetry_space_group_name_H-M 'P 1 21/a 1'
_cell_angle_alpha 90.00
_cell_angle_beta 96.60(5)
_cell_angle_gamma 90.00
_cell_formula_units_Z 4
_cell_length_a 19.276(12)
_cell_length_b 18.250(12)
_cell_length_c 9.935(7)
_cell_measurement_temperature 150(1)
_cell_volume 3472(4)
_diffrn_ambient_temperature 150(1)
_exptl_crystal_density_diffrn 1.661
_refine_diff_density_rms 0.113
_cod_original_sg_symbol_H-M 'P 21/a'
_cod_database_code 4062176

loop_
_symmetry_equiv_pos_as_xyz
'x, y, z'
'-x+1/2, y+1/2, -z'
'-x, -y, -z'
'x-1/2, -y-1/2, z'

loop_
_atom_site_label
_atom_site_type_symbol
_atom_site_fract_x
_atom_site_fract_y
_atom_site_fract_z
_atom_site_U_iso_or_equiv
_atom_site_adp_type
_atom_site_occupancy
_atom_site_calc_flag
_atom_site_refinement_flags
_atom_site_disorder_assembly
_atom_site_disorder_group
Ni Ni 0.06813(5) 0.18493(6) -0.03958(11) 0.0313(3) Uani 1 d . . .
C1 C 0.2975(4) 0.2225(5) 0.1050(8) 0.0297(19) Uani 1 d . . .
C2 C 0.0527(4) 0.3294(4) 0.0139(9) 0.035(2) Uani 1 d . . .
C3 C 0.3286(4) 0.3026(4) 0.3389(7) 0.0226(17) Uani 1 d . . .
C4 C 0.0970(4) 0.3246(4) 0.1329(9) 0.0299(19) Uani 1 d . . .
C5 C 0.1548(4) 0.2701(4) 0.1473(8) 0.0271(19) Uani 1 d . . .
C6 C -0.0041(4) 0.3778(5) 0.0077(10) 0.039(2) Uani 1 d . . .
H6 H -0.0342 0.3819 -0.0721 0.047 Uiso 1 calc R . .
C7 C 0.3963(4) 0.3216(5) 0.3147(8) 0.0306(19) Uani 1 d . . .
C8 C 0.2117(5) 0.1520(5) 0.4142(9) 0.037(2) Uani 1 d . . .
C9 C 0.3289(5) 0.1332(4) 0.3980(9) 0.037(2) Uani 1 d . . .
C10 C 0.0369(4) 0.0843(4) -0.0899(9) 0.033(2) Uani 1 d . . .
H10 H 0.0014 0.0457 -0.0948 0.040 Uiso 1 calc R . .
C11 C 0.0819(5) 0.0442(5) -0.1669(10) 0.040(2) Uani 1 d . . .
H11 H 0.0743 0.0444 -0.2610 0.048 Uiso 1 calc R . .
C12 C 0.3075(4) 0.3414(4) 0.4469(8) 0.0268(19) Uani 1 d . . .
C13 C 0.4362(4) 0.3739(5) 0.3865(9) 0.034(2) Uani 1 d . . .
C14 C 0.2705(4) 0.1739(4) 0.3563(8) 0.0307(19) Uani 1 d . . .
C15 C -0.0111(4) 0.1390(5) -0.1454(10) 0.044(2) Uani 1 d . . .
H15A H -0.0555 0.1416 -0.1085 0.053 Uiso 1 calc R . .
H15B H -0.0149 0.1460 -0.2428 0.053 Uiso 1 calc R . .
C16 C 0.0799(4) 0.3129(5) -0.2119(9) 0.036(2) Uani 1 d . . .
C17 C 0.3040(4) 0.1529(5) 0.0554(9) 0.035(2) Uani 1 d . . .
C18 C 0.3046(4) 0.2779(5) 0.0126(9) 0.037(2) Uani 1 d . . .
C19 C 0.0902(5) 0.3928(5) -0.2356(11) 0.051(3) Uani 1 d . . .
H19A H 0.0653 0.4211 -0.1739 0.061 Uiso 1 calc R . .
H19B H 0.0716 0.4053 -0.3275 0.061 Uiso 1 calc R . .
C20 C 0.0865(4) 0.3690(4) 0.2435(10) 0.042(2) Uani 1 d . . .
H20 H 0.1172 0.3663 0.3229 0.050 Uiso 1 calc R . .
C21 C -0.0160(5) 0.4192(5) 0.1178(11) 0.049(3) Uani 1 d . . .
H21 H -0.0554 0.4488 0.1136 0.059 Uiso 1 calc R . .
C22 C 0.1667(6) 0.4110(6) -0.2133(18) 0.111(6) Uani 1 d . . .
H22A H 0.1803 0.4194 -0.1185 0.167 Uiso 1 calc R . .
H22B H 0.1755 0.4542 -0.2635 0.167 Uiso 1 calc R . .
H22C H 0.1932 0.3708 -0.2434 0.167 Uiso 1 calc R . .
C23 C 0.3453(4) 0.3946(4) 0.5216(8) 0.0290(19) Uani 1 d . . .
C24 C 0.3180(5) 0.1385(6) -0.0772(11) 0.050(3) Uani 1 d . . .
C25 C 0.0883(5) 0.2638(5) -0.3303(10) 0.049(3) Uani 1 d . . .
H25A H 0.0919 0.2133 -0.2996 0.059 Uiso 1 calc R . .
H25B H 0.1313 0.2762 -0.3672 0.059 Uiso 1 calc R . .
C26 C 0.3309(5) 0.0740(5) 0.4799(10) 0.048(3) Uani 1 d . . .
C27 C 0.1356(5) 0.0058(5) -0.1025(11) 0.048(3) Uani 1 d . . .
H27 H 0.1649 -0.0202 -0.1535 0.057 Uiso 1 calc R . .
C28 C 0.0499(4) 0.0814(4) 0.0495(10) 0.039(2) Uani 1 d . . .
H28A H 0.0080 0.0626 0.0826 0.047 Uiso 1 calc R . .
H28B H 0.0555 0.1315 0.0814 0.047 Uiso 1 calc R . .
C29 C 0.4105(4) 0.4111(5) 0.4891(9) 0.035(2) Uani 1 d . . .
C30 C 0.3184(5) 0.2654(6) -0.1202(10) 0.049(3) Uani 1 d . . .
C31 C 0.2131(6) 0.0926(6) 0.5025(10) 0.056(3) Uani 1 d . . .
C32 C 0.1485(5) 0.0041(5) 0.0385(12) 0.057(3) Uani 1 d . . .
H32 H 0.1860 -0.0225 0.0807 0.068 Uiso 1 calc R . .
C33 C 0.0299(5) 0.4173(5) 0.2345(11) 0.050(3) Uani 1 d . . .
H33 H 0.0233 0.4479 0.3067 0.059 Uiso 1 calc R . .
C34 C 0.1058(5) 0.0415(5) 0.1135(10) 0.044(2) Uani 1 d . . .
H34 H 0.1139 0.0405 0.2076 0.053 Uiso 1 calc R . .
C35 C 0.2718(7) 0.0537(5) 0.5351(10) 0.058(3) Uani 1 d . . .
C36 C 0.3272(5) 0.1943(7) -0.1615(10) 0.054(3) Uani 1 d . . .
C37 C 0.0271(6) 0.2710(6) -0.4413(10) 0.060(3) Uani 1 d . . .
H37A H -0.0157 0.2609 -0.4042 0.090 Uiso 1 calc R . .
H37B H 0.0328 0.2367 -0.5126 0.090 Uiso 1 calc R . .
H37C H 0.0258 0.3199 -0.4770 0.090 Uiso 1 calc R . .
B1 B 0.2763(4) 0.2436(5) 0.2568(9) 0.025(2) Uani 1 d . . .
N1 N 0.0647(3) 0.2842(4) -0.0993(8) 0.0332(17) Uani 1 d . . .
O1 O 0.2080(3) 0.2877(3) 0.2310(5) 0.0288(13) Uani 1 d . . .
O2 O 0.1498(3) 0.2102(3) 0.0848(6) 0.0336(14) Uani 1 d . . .
F1 F 0.3176(3) 0.4316(3) 0.6196(5) 0.0418(12) Uani 1 d . . .
F2 F 0.4490(3) 0.4615(3) 0.5621(5) 0.0482(14) Uani 1 d . . .
F3 F 0.2424(2) 0.3266(2) 0.4864(5) 0.0380(12) Uani 1 d . . .
F4 F 0.5014(2) 0.3887(3) 0.3565(5) 0.0480(14) Uani 1 d . . .
F5 F 0.2964(3) 0.0920(3) 0.1295(5) 0.0473(13) Uani 1 d . . .
F6 F 0.3903(3) 0.1510(3) 0.3478(5) 0.0497(14) Uani 1 d . . .
F7 F 0.1496(2) 0.1866(3) 0.3857(5) 0.0506(14) Uani 1 d . . .
F8 F 0.1532(3) 0.0731(3) 0.5523(6) 0.078(2) Uani 1 d . . .
F9 F 0.4259(2) 0.2885(3) 0.2128(5) 0.0407(12) Uani 1 d . . .
F10 F 0.2975(3) 0.3476(3) 0.0491(5) 0.0505(14) Uani 1 d . . .
F11 F 0.3914(3) 0.0369(3) 0.5150(7) 0.077(2) Uani 1 d . . .
F12 F 0.3240(3) 0.3220(4) -0.2034(6) 0.0714(18) Uani 1 d . . .
F13 F 0.3273(3) 0.0692(3) -0.1186(6) 0.0723(19) Uani 1 d . . .
F14 F 0.3417(3) 0.1834(4) -0.2897(6) 0.086(2) Uani 1 d . . .
F15 F 0.2725(4) -0.0044(3) 0.6188(6) 0.083(2) Uani 1 d . . .

loop_
_atom_site_aniso_label
_atom_site_aniso_U_11
_atom_site_aniso_U_22
_atom_site_aniso_U_33
_atom_site_aniso_U_23
_atom_site_aniso_U_13
_atom_site_aniso_U_12
Ni 0.0251(5) 0.0249(6) 0.0448(7) -0.0025(6) 0.0085(5) -0.0020(5)
C1 0.021(4) 0.036(5) 0.034(5) -0.002(4) 0.006(4) -0.007(4)
C2 0.029(5) 0.024(5) 0.052(6) -0.004(4) 0.004(4) 0.003(4)
C3 0.026(4) 0.017(4) 0.026(4) 0.000(3) 0.006(3) -0.005(3)
C4 0.026(4) 0.022(4) 0.043(5) -0.007(4) 0.009(4) -0.003(3)
C5 0.027(4) 0.025(5) 0.032(5) 0.006(4) 0.014(4) 0.000(4)
C6 0.035(5) 0.034(5) 0.049(6) 0.007(5) 0.004(4) 0.003(4)
C7 0.028(4) 0.034(5) 0.032(5) -0.005(4) 0.014(4) 0.005(4)
C8 0.042(5) 0.028(5) 0.041(6) 0.001(4) 0.007(4) -0.016(4)
C9 0.050(6) 0.023(4) 0.040(6) 0.008(4) 0.010(5) -0.002(4)
C10 0.028(5) 0.015(4) 0.059(6) 0.004(4) 0.011(4) -0.016(3)
C11 0.045(5) 0.026(5) 0.052(6) -0.016(4) 0.019(5) -0.005(4)
C12 0.030(4) 0.019(4) 0.033(5) 0.007(4) 0.011(4) -0.006(3)
C13 0.020(4) 0.038(5) 0.044(5) 0.003(4) 0.001(4) -0.015(4)
C14 0.037(5) 0.027(5) 0.029(5) -0.003(4) 0.009(4) -0.014(4)
C15 0.028(5) 0.042(6) 0.061(7) 0.004(5) 0.001(5) -0.009(4)
C16 0.031(5) 0.028(5) 0.049(6) 0.014(5) 0.004(4) 0.003(4)
C17 0.033(5) 0.039(5) 0.036(5) -0.002(4) 0.010(4) -0.006(4)
C18 0.027(5) 0.034(5) 0.050(6) -0.007(5) 0.008(4) -0.011(4)
C19 0.053(6) 0.034(5) 0.067(7) 0.000(5) 0.010(5) -0.002(5)
C20 0.034(5) 0.031(5) 0.060(7) -0.009(5) 0.011(5) 0.004(4)
C21 0.040(6) 0.028(5) 0.085(8) -0.014(5) 0.032(6) 0.004(4)
C22 0.073(9) 0.047(7) 0.222(18) -0.015(9) 0.045(10) -0.030(7)
C23 0.033(5) 0.028(4) 0.027(5) -0.006(4) 0.005(4) -0.004(4)
C24 0.029(5) 0.061(7) 0.062(7) -0.014(6) 0.010(5) 0.000(5)
C25 0.051(6) 0.043(6) 0.058(7) -0.003(5) 0.021(5) 0.002(5)
C26 0.050(6) 0.038(6) 0.054(6) -0.005(5) 0.000(5) 0.010(5)
C27 0.056(7) 0.025(5) 0.065(7) -0.005(5) 0.019(5) 0.004(5)
C28 0.036(5) 0.022(4) 0.062(7) -0.004(4) 0.019(5) -0.017(4)
C29 0.034(5) 0.029(5) 0.040(5) 0.004(4) -0.001(4) -0.013(4)
C30 0.033(5) 0.076(8) 0.039(6) 0.004(6) 0.007(5) -0.017(5)
C31 0.068(7) 0.058(7) 0.047(6) 0.002(5) 0.022(6) -0.032(6)
C32 0.051(7) 0.031(6) 0.085(9) 0.008(6) -0.008(6) 0.002(5)
C33 0.052(6) 0.036(5) 0.064(7) -0.016(5) 0.023(6) 0.001(5)
C34 0.050(6) 0.035(5) 0.049(6) 0.008(5) 0.007(5) -0.005(5)
C35 0.093(9) 0.034(6) 0.045(6) 0.009(5) 0.002(6) -0.018(6)
C36 0.043(6) 0.088(9) 0.034(6) -0.023(6) 0.015(5) -0.009(6)
C37 0.072(8) 0.059(7) 0.050(7) -0.015(6) 0.019(6) -0.007(6)
B1 0.020(5) 0.026(5) 0.029(5) 0.001(4) 0.007(4) 0.001(4)
N1 0.025(4) 0.028(4) 0.049(5) -0.010(4) 0.014(3) -0.001(3)
O1 0.024(3) 0.030(3) 0.033(3) -0.003(3) 0.006(3) 0.005(2)
O2 0.030(3) 0.019(3) 0.054(4) -0.004(3) 0.014(3) 0.001(2)
F1 0.052(3) 0.037(3) 0.040(3) -0.010(2) 0.018(2) -0.009(2)
F2 0.049(3) 0.048(3) 0.047(3) -0.011(3) 0.007(3) -0.022(3)
F3 0.032(3) 0.040(3) 0.045(3) -0.005(2) 0.021(2) -0.008(2)
F4 0.030(3) 0.061(3) 0.055(3) -0.008(3) 0.011(2) -0.020(2)
F5 0.052(3) 0.033(3) 0.059(3) -0.007(3) 0.019(3) -0.003(2)
F6 0.041(3) 0.047(3) 0.062(4) 0.006(3) 0.012(3) 0.006(3)
F7 0.038(3) 0.057(3) 0.062(3) -0.003(3) 0.030(3) -0.014(3)
F8 0.091(5) 0.078(5) 0.072(4) 0.004(4) 0.044(4) -0.044(4)
F9 0.030(3) 0.049(3) 0.045(3) -0.009(2) 0.016(2) -0.007(2)
F10 0.066(4) 0.036(3) 0.051(3) 0.009(3) 0.014(3) -0.013(3)
F11 0.085(5) 0.052(4) 0.091(5) 0.020(3) -0.009(4) 0.008(4)
F12 0.070(4) 0.098(5) 0.047(3) 0.024(4) 0.009(3) -0.032(4)
F13 0.081(5) 0.069(4) 0.071(4) -0.038(3) 0.026(4) 0.003(3)
F14 0.087(5) 0.133(6) 0.044(4) -0.021(4) 0.029(3) -0.025(5)
F15 0.132(6) 0.057(4) 0.058(4) 0.024(3) 0.002(4) -0.036(4)

loop_
_geom_bond_atom_site_label_1
_geom_bond_atom_site_label_2
_geom_bond_distance
_geom_bond_site_symmetry_2
_geom_bond_publ_flag
Ni N1 1.906(7) . ?
Ni C15 1.942(9) . ?
Ni O2 1.942(6) . ?
Ni C10 1.978(8) . ?
Ni C28 2.133(8) . ?
C1 C17 1.373(11) . ?
C1 C18 1.382(12) . ?
C1 B1 1.653(12) . ?
C2 C4 1.380(11) . ?
C2 C6 1.402(11) . ?
C2 N1 1.435(11) . ?
C3 C12 1.384(10) . ?
C3 C7 1.399(10) . ?
C3 B1 1.628(11) . ?
C4 C20 1.399(11) . ?
C4 C5 1.489(11) . ?
C5 O2 1.255(9) . ?
C5 O1 1.284(9) . ?
C6 C21 1.369(13) . ?
C7 F9 1.359(9) . ?
C7 C13 1.373(11) . ?
C8 F7 1.353(10) . ?
C8 C14 1.388(11) . ?
C8 C31 1.394(13) . ?
C9 C26 1.352(12) . ?
C9 C14 1.373(11) . ?
C9 F6 1.374(10) . ?
C10 C28 1.379(12) . ?
C10 C11 1.424(11) . ?
C10 C15 1.428(11) . ?
C11 C27 1.349(12) . ?
C12 C23 1.378(10) . ?
C12 F3 1.385(8) . ?
C13 F4 1.351(9) . ?
C13 C29 1.364(12) . ?
C14 B1 1.623(12) . ?
C16 N1 1.298(10) . ?
C16 C19 1.493(12) . ?
C16 C25 1.503(12) . ?
C17 F5 1.350(10) . ?
C17 C24 1.400(13) . ?
C18 F10 1.335(9) . ?
C18 C30 1.395(13) . ?
C19 C22 1.503(14) . ?
C20 C33 1.398(12) . ?
C21 C33 1.375(13) . ?
C23 F1 1.345(9) . ?
C23 C29 1.367(11) . ?
C24 C36 1.343(14) . ?
C24 F13 1.349(11) . ?
C25 C37 1.526(13) . ?
C26 F11 1.359(10) . ?
C26 C35 1.370(14) . ?
C27 C32 1.395(14) . ?
C28 C34 1.392(12) . ?
C29 F2 1.342(9) . ?
C30 F12 1.336(11) . ?
C30 C36 1.375(14) . ?
C31 C35 1.343(15) . ?
C31 F8 1.356(11) . ?
C32 C34 1.356(14) . ?
C35 F15 1.347(11) . ?
C36 F14 1.350(10) . ?
B1 O1 1.540(10) . ?
